data_7017096
loop_
_publ_author_name
'Maass, John S.'
'Chen, Zhichao'
'Zeller, Matthias'
'Luck, Rudy L.'

_publ_section_title
;
 Expanding molecular transition metal cubane clusters of the form
 [M(4)(\m(3)-O)(4)](12+): syntheses, spectroscopic and structural
 characterizations of molecules M(4)(\m(3)-O)(4)(O(2)P(Bn)(2))(4)(O(4)), M
 = V(V) and W(V).
;
_journal_issue 43
_journal_name_full 'Dalton transactions (Cambridge, England : 2003)'
_journal_page_first 11356
_journal_page_last 11358
_journal_paper_doi 10.1039/c1dt11375e
_journal_volume 40
_journal_year 2011
_chemical_compound_source 'synthesis as described'
_chemical_formula_moiety 'C56 H56 O16 P4 V4, 4(H2 O)'
_chemical_formula_sum 'C56 H64 O20 P4 V4'
_chemical_formula_weight 1384.75
_chemical_name_common
;Tetrakisdibenzylphosphinato-octaoxo-
tetravanadium(V).tetrahydrate
;
_chemical_name_systematic
;
Tetrakisdibenzylphosphinato-octaoxo-tetravanadium(V).tetrahydrate
;
_space_group_IT_number 88
_symmetry_cell_setting tetragonal
_symmetry_Int_Tables_number 88
_symmetry_space_group_name_Hall '-I 4ad'
_symmetry_space_group_name_H-M 'I 41/a :2'
_atom_sites_solution_hydrogens geom
_atom_sites_solution_primary direct
_atom_sites_solution_secondary difmap
_audit_creation_date 2011-06-25T13:18:59-00:00
_audit_creation_method 'WinGX routine CIF_UPDATE'
_cell_angle_alpha 90
_cell_angle_beta 90
_cell_angle_gamma 90
_cell_formula_units_Z 4
_cell_length_a 22.306(4)
_cell_length_b 22.306(4)
_cell_length_c 12.824(2)
_cell_measurement_reflns_used 4266
_cell_measurement_temperature 100(2)
_cell_measurement_theta_max 30.4582
_cell_measurement_theta_min 2.5827
_cell_measurement_wavelength 0.71073
_cell_volume 6380.7(19)
_computing_cell_refinement 'SAINT V7.66A integration software'
_computing_data_collection 'Bruker APEX2 software'
_computing_data_reduction 'SORTAV (Blessing, 1995)'
_computing_molecular_graphics 'Ortep-3 for Windows (Farrugia, 1997)'
_computing_publication_material 'WinGX publication routines (Farrugia, 1999)'
_computing_structure_refinement 'SHELXL-97 (Sheldrick, 2008)'
_computing_structure_solution 'SIR-2004 (Altomare et al, 2005)'
_diffrn_ambient_temperature 100(2)
_diffrn_detector 'APEX-II CCD'
_diffrn_measured_fraction_theta_full 0.998
_diffrn_measured_fraction_theta_max 0.987
_diffrn_measurement_device '\k-geometry diffractometer'
_diffrn_measurement_device_type 'Bruker APEX-II'
_diffrn_measurement_method '\f or \w oscillation scans'
_diffrn_orient_matrix_type 'x-axis to radiation source'
_diffrn_orient_matrix_UB_11 0.224517E-2
_diffrn_orient_matrix_UB_12 0.446448E-1
_diffrn_orient_matrix_UB_13 -0.5928E-2
_diffrn_orient_matrix_UB_21 -0.195418E-2
_diffrn_orient_matrix_UB_22 -0.331127E-2
_diffrn_orient_matrix_UB_23 -0.776944E-1
_diffrn_orient_matrix_UB_31 -0.44732E-1
_diffrn_orient_matrix_UB_32 0.238545E-2
_diffrn_orient_matrix_UB_33 0.309666E-2
_diffrn_radiation_monochromator graphite
_diffrn_radiation_probe x-ray
_diffrn_radiation_type MoK\a
_diffrn_radiation_wavelength 0.71073
_diffrn_reflns_av_R_equivalents 0.0504
_diffrn_reflns_av_unetI/netI 0.0472
_diffrn_reflns_limit_h_max 31
_diffrn_reflns_limit_h_min -31
_diffrn_reflns_limit_k_max 30
_diffrn_reflns_limit_k_min -31
_diffrn_reflns_limit_l_max 18
_diffrn_reflns_limit_l_min -15
_diffrn_reflns_number 22239
_diffrn_reflns_theta_full 28
_diffrn_reflns_theta_max 30.55
_diffrn_reflns_theta_min 1.83
_diffrn_source 'sealed x-ray tube'
_exptl_absorpt_coefficient_mu 0.738
_exptl_absorpt_correction_T_max 0.746
_exptl_absorpt_correction_T_min 0.626
_exptl_absorpt_correction_type multi-scan
_exptl_absorpt_process_details
;
SADABS-2008/1 - Bruker AXS area detector scaling and absorption correction
;
_exptl_crystal_colour orange
_exptl_crystal_density_diffrn 1.441
_exptl_crystal_density_method 'not measured'
_exptl_crystal_description plate
_exptl_crystal_F_000 2848
_exptl_crystal_size_max 0.21
_exptl_crystal_size_mid 0.18
_exptl_crystal_size_min 0.09
_refine_diff_density_max 0.454
_refine_diff_density_min -0.46
_refine_diff_density_rms 0.074
_refine_ls_extinction_method none
_refine_ls_goodness_of_fit_ref 1.035
_refine_ls_hydrogen_treatment constr
_refine_ls_matrix_type full
_refine_ls_number_parameters 211
_refine_ls_number_reflns 4828
_refine_ls_number_restraints 1
_refine_ls_restrained_S_all 1.035
_refine_ls_R_factor_all 0.0691
_refine_ls_R_factor_gt 0.0397
_refine_ls_shift/su_max 0.001
_refine_ls_shift/su_mean 0
_refine_ls_structure_factor_coef Fsqd
_refine_ls_weighting_details 'calc w=1/[\s^2^(Fo^2^)+(0.0448P)^2^+5.6540P] where P=(Fo^2^+2Fc^2^)/3'
_refine_ls_weighting_scheme calc
_refine_ls_wR_factor_gt 0.0899
_refine_ls_wR_factor_ref 0.102
_reflns_number_gt 3503
_reflns_number_total 4828
_reflns_threshold_expression >2\s(I)
_cod_data_source_file c1dt11375e.txt
_cod_data_source_block 10mz512_0m
_cod_original_sg_symbol_H-M 'I 41/a'
_cod_database_code 7017096

loop_
_symmetry_equiv_pos_as_xyz
'x, y, z'
'-x, -y+1/2, z'
'-y+3/4, x+1/4, z+1/4'
'y+1/4, -x+1/4, z+1/4'
'x+1/2, y+1/2, z+1/2'
'-x+1/2, -y+1, z+1/2'
'-y+5/4, x+3/4, z+3/4'
'y+3/4, -x+3/4, z+3/4'
'-x, -y, -z'
'x, y-1/2, -z'
'y-3/4, -x-1/4, -z-1/4'
'-y-1/4, x-1/4, -z-1/4'
'-x+1/2, -y+1/2, -z+1/2'
'x+1/2, y, -z+1/2'
'y-1/4, -x+1/4, -z+1/4'
'-y+1/4, x+1/4, -z+1/4'

loop_
_atom_site_label
_atom_site_type_symbol
_atom_site_fract_x
_atom_site_fract_y
_atom_site_fract_z
_atom_site_U_iso_or_equiv
_atom_site_adp_type
_atom_site_occupancy
_atom_site_symmetry_multiplicity
_atom_site_calc_flag
_atom_site_refinement_flags
O10 O 0.0263(4) -0.0300(6) 0.9832(6) 0.079(3) Uani 0.277(4) 1 d P
O20 O 0.1602(6) -0.2709(3) 0.7773(6) 0.044(4) Uani 0.201(7) 1 d P
O30 O 0.0112(4) -0.1836(6) 0.8872(8) 0.236(8) Uani 0.522(7) 1 d P
V1 V -0.030017(14) 0.195879(13) 0.51982(3) 0.01826(9) Uani 1 1 d .
O1 O -0.03415(6) 0.18969(6) 0.39740(12) 0.0234(3) Uani 1 1 d .
O2 O 0.04627(6) 0.22173(6) 0.54049(11) 0.0195(3) Uani 1 1 d .
O3 O -0.11450(6) 0.18088(6) 0.55609(11) 0.0198(3) Uani 1 1 d .
O4 O -0.01110(6) 0.11349(6) 0.55626(11) 0.0207(3) Uani 1 1 d .
P1 P 0.02739(2) 0.08896(2) 0.64562(4) 0.01845(11) Uani 1 1 d .
C1 C -0.02034(9) 0.05926(9) 0.74631(17) 0.0245(4) Uani 1 1 d .
H1A H 0.0052 0.0426 0.8024 0.029 Uiso 1 1 calc R
H1B H -0.0438 0.0926 0.7767 0.029 Uiso 1 1 calc R
C2 C -0.06332(9) 0.01104(9) 0.71069(16) 0.0236(4) Uani 1 1 d .
C3 C -0.11831(9) 0.02607(10) 0.66867(18) 0.0276(4) Uani 1 1 d .
H3 H -0.1286 0.0671 0.6598 0.033 Uiso 1 1 calc R
C4 C -0.15889(10) -0.01815(11) 0.63918(19) 0.0330(5) Uani 1 1 d .
H4 H -0.1968 -0.0073 0.6111 0.04 Uiso 1 1 calc R
C5 C -0.14398(11) -0.07773(11) 0.65076(19) 0.0351(5) Uani 1 1 d .
H5 H -0.172 -0.108 0.6319 0.042 Uiso 1 1 calc R
C6 C -0.08853(11) -0.09360(10) 0.6896(2) 0.0346(5) Uani 1 1 d .
H6 H -0.0779 -0.1347 0.6952 0.042 Uiso 1 1 calc R
C7 C -0.04829(10) -0.04960(9) 0.72043(19) 0.0302(5) Uani 1 1 d .
H7 H -0.0104 -0.0607 0.7482 0.036 Uiso 1 1 calc R
C8 C 0.07245(8) 0.02957(8) 0.59303(16) 0.0199(4) Uani 1 1 d .
H8A H 0.0459 0.0021 0.5537 0.024 Uiso 1 1 calc R
H8B H 0.1011 0.0472 0.5426 0.024 Uiso 1 1 calc R
C9 C 0.10754(8) -0.00696(8) 0.67133(15) 0.0187(4) Uani 1 1 d .
C10 C 0.10558(9) -0.06903(9) 0.66538(17) 0.0246(4) Uani 1 1 d .
H10 H 0.0826 -0.0877 0.6121 0.03 Uiso 1 1 calc R
C11 C 0.13674(10) -0.10431(10) 0.73618(19) 0.0323(5) Uani 1 1 d .
H11 H 0.1352 -0.1468 0.7307 0.039 Uiso 1 1 calc R
C12 C 0.16996(10) -0.07790(11) 0.81466(18) 0.0332(5) Uani 1 1 d .
H12 H 0.1911 -0.102 0.8634 0.04 Uiso 1 1 calc R
C13 C 0.17210(10) -0.01616(11) 0.82173(18) 0.0316(5) Uani 1 1 d .
H13 H 0.1947 0.0023 0.8758 0.038 Uiso 1 1 calc R
C14 C 0.14148(9) 0.01907(9) 0.75039(17) 0.0253(4) Uani 1 1 d .
H14 H 0.1437 0.0615 0.7555 0.03 Uiso 1 1 calc R

loop_
_atom_site_aniso_label
_atom_site_aniso_U_11
_atom_site_aniso_U_22
_atom_site_aniso_U_33
_atom_site_aniso_U_23
_atom_site_aniso_U_13
_atom_site_aniso_U_12
O10 0.083(6) 0.125(9) 0.031(4) 0.043(5) 0.002(4) 0.037(6)
O20 0.100(10) 0.011(4) 0.021(5) 0.000(3) 0.011(5) -0.009(4)
O30 0.096(6) 0.440(18) 0.171(9) 0.183(12) -0.018(5) -0.018(9)
V1 0.01442(15) 0.01498(15) 0.02539(18) -0.00095(12) 0.00000(12) -0.00053(11)
O1 0.0200(7) 0.0214(7) 0.0289(8) -0.0008(6) 0.0001(6) -0.0017(5)
O2 0.0151(6) 0.0150(6) 0.0285(8) 0.0001(5) 0.0010(5) 0.0001(5)
O3 0.0149(6) 0.0160(6) 0.0286(8) -0.0020(5) 0.0015(5) -0.0010(5)
O4 0.0174(6) 0.0152(6) 0.0295(8) -0.0004(5) -0.0019(5) 0.0003(5)
P1 0.0159(2) 0.0142(2) 0.0253(3) -0.00057(18) 0.00123(18) -0.00002(17)
C1 0.0231(9) 0.0224(9) 0.0280(11) -0.0015(8) 0.0045(8) -0.0021(8)
C2 0.0203(9) 0.0225(9) 0.0280(11) -0.0037(8) 0.0099(8) -0.0032(7)
C3 0.0242(10) 0.0263(10) 0.0323(12) -0.0030(9) 0.0043(8) 0.0011(8)
C4 0.0232(10) 0.0427(13) 0.0332(13) -0.0051(10) 0.0039(9) -0.0045(9)
C5 0.0374(13) 0.0355(12) 0.0323(13) -0.0084(10) 0.0107(10) -0.0162(10)
C6 0.0414(13) 0.0199(10) 0.0424(14) -0.0015(9) 0.0129(11) -0.0053(9)
C7 0.0247(10) 0.0252(10) 0.0406(13) 0.0032(9) 0.0073(9) -0.0016(8)
C8 0.0181(9) 0.0173(8) 0.0243(10) -0.0015(7) 0.0003(7) 0.0010(7)
C9 0.0160(8) 0.0182(8) 0.0220(10) -0.0010(7) 0.0032(7) 0.0014(7)
C10 0.0222(9) 0.0186(9) 0.0330(12) -0.0034(8) 0.0006(8) -0.0003(7)
C11 0.0321(11) 0.0207(10) 0.0441(14) 0.0074(9) 0.0034(10) 0.0036(9)
C12 0.0306(11) 0.0396(13) 0.0295(12) 0.0109(10) 0.0031(9) 0.0120(10)
C13 0.0297(11) 0.0385(12) 0.0266(11) -0.0067(9) -0.0068(9) 0.0111(9)
C14 0.0247(10) 0.0200(9) 0.0310(12) -0.0073(8) -0.0043(8) 0.0034(8)

loop_
_atom_type_symbol
_atom_type_description
_atom_type_scat_dispersion_real
_atom_type_scat_dispersion_imag
_atom_type_scat_source
C C 0.0033 0.0016 'International Tables Vol C Tables 4.2.6.8 and 6.1.1.4'
H H 0 0 'International Tables Vol C Tables 4.2.6.8 and 6.1.1.4'
O O 0.0106 0.006 'International Tables Vol C Tables 4.2.6.8 and 6.1.1.4'
P P 0.1023 0.0942 'International Tables Vol C Tables 4.2.6.8 and 6.1.1.4'
V V 0.3005 0.5294 'International Tables Vol C Tables 4.2.6.8 and 6.1.1.4'

loop_
_geom_angle_atom_site_label_1
_geom_angle_atom_site_label_2
_geom_angle_atom_site_label_3
_geom_angle
_geom_angle_site_symmetry_1
_geom_angle_site_symmetry_3
O1 V1 O2 103.16(7) . .
O1 V1 O2 102.31(7) . 2
O2 V1 O2 81.41(6) . 2
O1 V1 O4 99.74(7) . .
O2 V1 O4 93.54(6) . .
O2 V1 O4 157.95(6) 2 .
O1 V1 O3 99.44(7) . .
O2 V1 O3 156.33(6) . .
O2 V1 O3 87.06(5) 2 .
O4 V1 O3 89.44(5) . .
O1 V1 O2 177.40(6) . 15_556
O2 V1 O2 79.43(6) . 15_556
O2 V1 O2 78.08(5) 2 15_556
O4 V1 O2 79.89(5) . 15_556
O3 V1 O2 77.99(5) . 15_556
O1 V1 V1 96.02(5) . 2
O2 V1 V1 42.94(4) . 2
O2 V1 V1 40.83(4) 2 2
O4 V1 V1 136.22(4) . 2
O3 V1 V1 127.78(4) . 2
O2 V1 V1 85.95(3) 15_556 2
V1 O2 V1 96.23(6) . 2
V1 O2 V1 102.00(6) . 16_556
V1 O2 V1 99.73(6) 2 16_556
P1 O3 V1 130.03(8) 15_556 .
P1 O4 V1 129.73(8) . .
O3 P1 O4 113.73(7) 16_556 .
O3 P1 C8 108.24(8) 16_556 .
O4 P1 C8 107.24(9) . .
O3 P1 C1 108.67(9) 16_556 .
O4 P1 C1 109.66(9) . .
C8 P1 C1 109.22(9) . .
C2 C1 P1 114.85(15) . .
C2 C1 H1A 108.6 . .
P1 C1 H1A 108.6 . .
C2 C1 H1B 108.6 . .
P1 C1 H1B 108.6 . .
H1A C1 H1B 107.5 . .
C3 C2 C7 118.84(19) . .
C3 C2 C1 120.57(18) . .
C7 C2 C1 120.59(19) . .
C2 C3 C4 120.8(2) . .
C2 C3 H3 119.6 . .
C4 C3 H3 119.6 . .
C5 C4 C3 119.8(2) . .
C5 C4 H4 120.1 . .
C3 C4 H4 120.1 . .
C4 C5 C6 120.2(2) . .
C4 C5 H5 119.9 . .
C6 C5 H5 119.9 . .
C5 C6 C7 120.1(2) . .
C5 C6 H6 120 . .
C7 C6 H6 120 . .
C6 C7 C2 120.2(2) . .
C6 C7 H7 119.9 . .
C2 C7 H7 119.9 . .
C9 C8 P1 116.00(14) . .
C9 C8 H8A 108.3 . .
P1 C8 H8A 108.3 . .
C9 C8 H8B 108.3 . .
P1 C8 H8B 108.3 . .
H8A C8 H8B 107.4 . .
C10 C9 C14 118.26(18) . .
C10 C9 C8 119.02(17) . .
C14 C9 C8 122.71(17) . .
C9 C10 C11 120.9(2) . .
C9 C10 H10 119.5 . .
C11 C10 H10 119.5 . .
C12 C11 C10 120.2(2) . .
C12 C11 H11 119.9 . .
C10 C11 H11 119.9 . .
C13 C12 C11 119.4(2) . .
C13 C12 H12 120.3 . .
C11 C12 H12 120.3 . .
C12 C13 C14 120.3(2) . .
C12 C13 H13 119.8 . .
C14 C13 H13 119.8 . .
C13 C14 C9 120.80(19) . .
C13 C14 H14 119.6 . .
C9 C14 H14 119.6 . .

loop_
_geom_bond_atom_site_label_1
_geom_bond_atom_site_label_2
_geom_bond_distance
_geom_bond_site_symmetry_2
O10 O20 1.345(14) 12_557
O20 O10 1.345(14) 11_657
V1 O1 1.5786(16) .
V1 O2 1.8161(13) .
V1 O2 1.8919(13) 2
V1 O4 1.9427(13) .
V1 O3 1.9697(13) .
V1 O2 2.4392(15) 15_556
V1 V1 2.7610(8) 2
O2 V1 1.8919(13) 2
O2 V1 2.4392(15) 16_556
O3 P1 1.5258(14) 15_556
O4 P1 1.5328(14) .
P1 O3 1.5258(14) 16_556
P1 C8 1.7944(19) .
P1 C1 1.800(2) .
C1 C2 1.512(3) .
C1 H1A 0.99 .
C1 H1B 0.99 .
C2 C3 1.381(3) .
C2 C7 1.399(3) .
C3 C4 1.391(3) .
C3 H3 0.95 .
C4 C5 1.378(3) .
C4 H4 0.95 .
C5 C6 1.380(4) .
C5 H5 0.95 .
C6 C7 1.388(3) .
C6 H6 0.95 .
C7 H7 0.95 .
C8 C9 1.512(3) .
C8 H8A 0.99 .
C8 H8B 0.99 .
C9 C10 1.387(3) .
C9 C14 1.392(3) .
C10 C11 1.388(3) .
C10 H10 0.95 .
C11 C12 1.382(3) .
C11 H11 0.95 .
C12 C13 1.381(3) .
C12 H12 0.95 .
C13 C14 1.386(3) .
C13 H13 0.95 .
C14 H14 0.95 .
